data_4067569
loop_
_publ_author_name
'Semproni, Scott P.'
'McNeil, W. Stephen'
'Baillie, Rhett A.'
'Patrick, Brian O.'
'Campana, Charles F.'
'Legzdins, Peter'

_publ_section_title
;
 Ground-State Electronic Asymmetry in Cp*W(NO)(\h1-isonitrile)2Complexes
;
_journal_issue 4
_journal_name_full Organometallics
_journal_page_first 867
_journal_paper_doi 10.1021/om901018n
_journal_volume 29
_journal_year 2010
_chemical_formula_moiety 'C16 H24 N2 O2 W1'
_chemical_formula_sum 'C16 H24 N2 O2 W'
_chemical_formula_weight 460.22
_chemical_name_systematic
;
 ?
;
_space_group_IT_number 14
_symmetry_cell_setting monoclinic
_symmetry_space_group_name_Hall '-P 2ybc'
_symmetry_space_group_name_H-M 'P 1 21/c 1'
_atom_sites_solution_hydrogens geom
_atom_sites_solution_primary direct
_atom_sites_solution_secondary difmap
_audit_creation_method SHELXL-97
_cell_angle_alpha 90.00
_cell_angle_beta 106.903(2)
_cell_angle_gamma 90.00
_cell_formula_units_Z 4
_cell_length_a 9.2164(4)
_cell_length_b 17.4223(9)
_cell_length_c 11.4165(5)
_cell_measurement_reflns_used 9913
_cell_measurement_temperature 103(2)
_cell_measurement_theta_max 27.5
_cell_measurement_theta_min 2.2
_cell_volume 1753.96(14)
_computing_structure_refinement 'SHELXL-97 (Sheldrick, 1997)'
_diffrn_ambient_temperature 103(2)
_diffrn_measured_fraction_theta_full 0.987
_diffrn_measured_fraction_theta_max 0.987
_diffrn_measurement_device_type 'Bruker X8 Apex II'
_diffrn_measurement_method 'Area Detector'
_diffrn_radiation_monochromator graphite
_diffrn_radiation_source 'fine-focus sealed tube'
_diffrn_radiation_type MoK\a
_diffrn_radiation_wavelength 0.71073
_diffrn_reflns_av_R_equivalents 0.0520
_diffrn_reflns_av_sigmaI/netI 0.0317
_diffrn_reflns_limit_h_max 11
_diffrn_reflns_limit_h_min -9
_diffrn_reflns_limit_k_max 22
_diffrn_reflns_limit_k_min -22
_diffrn_reflns_limit_l_max 10
_diffrn_reflns_limit_l_min -14
_diffrn_reflns_number 21662
_diffrn_reflns_theta_full 27.50
_diffrn_reflns_theta_max 27.50
_diffrn_reflns_theta_min 2.20
_exptl_absorpt_coefficient_mu 6.592
_exptl_absorpt_correction_T_max 0.1384
_exptl_absorpt_correction_T_min 0.0612
_exptl_absorpt_correction_type multi-scan
_exptl_crystal_colour red
_exptl_crystal_density_diffrn 1.743
_exptl_crystal_density_method 'not measured'
_exptl_crystal_description cubic
_exptl_crystal_F_000 896
_exptl_crystal_size_max 0.65
_exptl_crystal_size_mid 0.40
_exptl_crystal_size_min 0.30
_refine_diff_density_max 1.158
_refine_diff_density_min -0.879
_refine_diff_density_rms 0.102
_refine_ls_extinction_method none
_refine_ls_goodness_of_fit_ref 1.073
_refine_ls_hydrogen_treatment mixed
_refine_ls_matrix_type full
_refine_ls_number_parameters 198
_refine_ls_number_reflns 3974
_refine_ls_number_restraints 0
_refine_ls_restrained_S_all 1.073
_refine_ls_R_factor_all 0.0242
_refine_ls_R_factor_gt 0.0209
_refine_ls_shift/su_max 0.004
_refine_ls_shift/su_mean 0.001
_refine_ls_structure_factor_coef Fsqd
_refine_ls_weighting_details 'calc w=1/[\s^2^(Fo^2^)+(0.0086P)^2^+2.8304P] where P=(Fo^2^+2Fc^2^)/3'
_refine_ls_weighting_scheme calc
_refine_ls_wR_factor_gt 0.0505
_refine_ls_wR_factor_ref 0.0519
_reflns_number_gt 3636
_reflns_number_total 3974
_reflns_threshold_expression >2sigma(I)
_cod_data_source_file om901018n_si_001.cif
_cod_data_source_block pl363_0m
_cod_depositor_comments
;
The following automatic conversions were performed:

'_symmetry_cell_setting' value 'Monoclinic' changed to 'monoclinic'
according to /home/saulius/struct/CIF-dictionaries/cif_core.dic
dictionary named 'cif_core.dic' version 2.4.1 from
2010-06-29.

'_exptl_absorpt_correction_type' value 'Multi-scan'
changed to 'multi-scan' according to
/home/saulius/struct/CIF-dictionaries/cif_core.dic dictionary named
'cif_core.dic' version 2.4.1 from 2010-06-29.

Automatic conversion script
Id: cif_fix_values 1715 2011-07-08 13:25:40Z adriana 
;
_cod_original_sg_symbol_H-M P21/c
_cod_database_code 4067569

loop_
_symmetry_equiv_pos_as_xyz
'x, y, z'
'-x, y+1/2, -z+1/2'
'-x, -y, -z'
'x, -y-1/2, z-1/2'

loop_
_atom_site_label
_atom_site_type_symbol
_atom_site_fract_x
_atom_site_fract_y
_atom_site_fract_z
_atom_site_U_iso_or_equiv
_atom_site_adp_type
_atom_site_occupancy
_atom_site_symmetry_multiplicity
_atom_site_calc_flag
_atom_site_refinement_flags
_atom_site_disorder_assembly
_atom_site_disorder_group
C1 C 0.8567(3) 0.16596(18) 0.8588(3) 0.0255(6) Uani 1 1 d . . .
C2 C 0.9906(4) 0.28847(18) 0.9662(3) 0.0284(7) Uani 1 1 d . . .
C3 C 1.0198(4) 0.2860(2) 1.1031(3) 0.0397(8) Uani 1 1 d . . .
H3A H 0.9267 0.2710 1.1222 0.060 Uiso 1 1 calc R . .
H3B H 1.0520 0.3368 1.1377 0.060 Uiso 1 1 calc R . .
H3C H 1.0998 0.2484 1.1386 0.060 Uiso 1 1 calc R . .
C4 C 1.1355(5) 0.3034(3) 0.9327(4) 0.0605(14) Uani 1 1 d . . .
H4A H 1.2118 0.2650 0.9725 0.091 Uiso 1 1 calc R . .
H4B H 1.1734 0.3548 0.9603 0.091 Uiso 1 1 calc R . .
H4C H 1.1151 0.2998 0.8437 0.091 Uiso 1 1 calc R . .
C5 C 0.8682(6) 0.3477(2) 0.9104(4) 0.0558(12) Uani 1 1 d . . .
H5A H 0.8488 0.3486 0.8213 0.084 Uiso 1 1 calc R . .
H5B H 0.9024 0.3986 0.9441 0.084 Uiso 1 1 calc R . .
H5C H 0.7747 0.3341 0.9300 0.084 Uiso 1 1 calc R . .
C6 C 0.6328(4) 0.1478(2) 0.6339(3) 0.0359(8) Uani 1 1 d . . .
C8 C 0.4863(4) 0.0270(2) 0.7574(3) 0.0323(7) Uani 1 1 d . . .
C9 C 0.5961(5) -0.03052(19) 0.7944(4) 0.0433(10) Uani 1 1 d . A .
C10 C 0.6934(4) -0.0086(3) 0.9113(5) 0.0627(15) Uani 1 1 d . . .
C11 C 0.6378(6) 0.0623(3) 0.9421(4) 0.0580(14) Uani 1 1 d . A .
C12 C 0.5136(5) 0.08380(19) 0.8476(4) 0.0395(9) Uani 1 1 d . A .
C13 C 0.3545(5) 0.0240(4) 0.6427(5) 0.087(2) Uani 1 1 d . A 1
H13A H 0.2634 0.0072 0.6631 0.131 Uiso 1 1 calc R A 1
H13B H 0.3771 -0.0122 0.5847 0.131 Uiso 1 1 calc R A 1
H13C H 0.3373 0.0752 0.6055 0.131 Uiso 1 1 calc R A 1
C14 C 0.6030(9) -0.1050(3) 0.7297(8) 0.125(3) Uani 1 1 d . A 1
H14A H 0.5573 -0.1458 0.7662 0.188 Uiso 1 1 calc R A 1
H14B H 0.7090 -0.1178 0.7380 0.188 Uiso 1 1 calc R A 1
H14C H 0.5472 -0.0998 0.6428 0.188 Uiso 1 1 calc R A 1
C15 C 0.8213(6) -0.0553(5) 0.9905(9) 0.180(6) Uani 1 1 d . A 1
H15A H 0.8931 -0.0214 1.0474 0.269 Uiso 1 1 calc R A 1
H15B H 0.8734 -0.0822 0.9389 0.269 Uiso 1 1 calc R A 1
H15C H 0.7811 -0.0929 1.0368 0.269 Uiso 1 1 calc R A 1
C16 C 0.7000(9) 0.1044(5) 1.0614(5) 0.146(4) Uani 1 1 d . A 1
H16A H 0.6859 0.1597 1.0474 0.218 Uiso 1 1 calc R A 1
H16B H 0.8084 0.0931 1.0950 0.218 Uiso 1 1 calc R A 1
H16C H 0.6463 0.0877 1.1195 0.218 Uiso 1 1 calc R A 1
C17 C 0.4127(7) 0.1533(3) 0.8406(8) 0.112(3) Uani 1 1 d . A 1
H17A H 0.3163 0.1373 0.8529 0.169 Uiso 1 1 calc R A 1
H17B H 0.3935 0.1774 0.7599 0.169 Uiso 1 1 calc R A 1
H17C H 0.4631 0.1902 0.9043 0.169 Uiso 1 1 calc R A 1
N1 N 0.8611(3) 0.03964(16) 0.6998(3) 0.0346(6) Uani 1 1 d . . .
N2 N 0.9323(3) 0.21391(17) 0.9169(3) 0.0347(7) Uani 1 1 d . . .
O1 O 0.9504(3) 0.00819(17) 0.6580(3) 0.0540(8) Uani 1 1 d . A .
O2 O 0.5656(4) 0.1880(2) 0.5531(3) 0.0781(12) Uani 1 1 d . . .
W1 W 0.719546(13) 0.081022(6) 0.766518(11) 0.02225(5) Uani 1 1 d . A .

loop_
_atom_site_aniso_label
_atom_site_aniso_U_11
_atom_site_aniso_U_22
_atom_site_aniso_U_33
_atom_site_aniso_U_23
_atom_site_aniso_U_13
_atom_site_aniso_U_12
C1 0.0279(15) 0.0271(16) 0.0263(17) 0.0007(13) 0.0153(13) -0.0030(13)
C2 0.0337(16) 0.0285(16) 0.0254(17) -0.0066(13) 0.0124(13) -0.0093(13)
C3 0.041(2) 0.050(2) 0.0277(19) -0.0038(16) 0.0093(15) 0.0088(17)
C4 0.063(3) 0.072(3) 0.063(3) -0.038(2) 0.044(2) -0.041(2)
C5 0.072(3) 0.043(2) 0.044(3) 0.0138(19) 0.004(2) 0.006(2)
C6 0.0280(16) 0.043(2) 0.035(2) 0.0211(16) 0.0056(14) -0.0019(15)
C8 0.0261(15) 0.0350(18) 0.037(2) 0.0042(15) 0.0117(14) -0.0113(14)
C9 0.049(2) 0.0202(16) 0.079(3) 0.0001(17) 0.048(2) -0.0052(15)
C10 0.0242(18) 0.088(4) 0.075(3) 0.064(3) 0.013(2) 0.001(2)
C11 0.066(3) 0.086(3) 0.029(2) -0.007(2) 0.025(2) -0.051(3)
C12 0.048(2) 0.0281(18) 0.057(3) -0.0073(16) 0.037(2) -0.0088(15)
C13 0.049(3) 0.137(6) 0.059(3) 0.028(3) -0.011(2) -0.055(3)
C14 0.175(7) 0.028(2) 0.247(9) -0.037(4) 0.179(7) -0.030(3)
C15 0.039(3) 0.241(9) 0.253(10) 0.225(9) 0.034(4) 0.022(4)
C16 0.177(7) 0.244(9) 0.033(3) -0.054(4) 0.058(4) -0.171(7)
C17 0.122(5) 0.040(3) 0.234(9) 0.002(4) 0.145(6) 0.010(3)
N1 0.0387(16) 0.0306(15) 0.0397(17) -0.0033(13) 0.0199(13) -0.0045(12)
N2 0.0394(16) 0.0350(16) 0.0350(17) -0.0063(13) 0.0193(13) -0.0122(13)
O1 0.0554(17) 0.0495(17) 0.072(2) -0.0119(15) 0.0413(16) 0.0057(14)
O2 0.0548(19) 0.093(3) 0.077(2) 0.056(2) 0.0047(17) 0.0029(18)
W1 0.02324(7) 0.02289(8) 0.02316(8) 0.00043(5) 0.01077(5) -0.00472(4)

loop_
_atom_type_symbol
_atom_type_description
_atom_type_scat_dispersion_real
_atom_type_scat_dispersion_imag
_atom_type_scat_source
C C 0.0033 0.0016 'International Tables Vol C Tables 4.2.6.8 and 6.1.1.4'
H H 0.0000 0.0000 'International Tables Vol C Tables 4.2.6.8 and 6.1.1.4'
N N 0.0061 0.0033 'International Tables Vol C Tables 4.2.6.8 and 6.1.1.4'
O O 0.0106 0.0060 'International Tables Vol C Tables 4.2.6.8 and 6.1.1.4'
W W -0.8490 6.8722 'International Tables Vol C Tables 4.2.6.8 and 6.1.1.4'

loop_
_geom_angle_atom_site_label_1
_geom_angle_atom_site_label_2
_geom_angle_atom_site_label_3
_geom_angle
N2 C1 W1 176.4(3)
N2 C2 C3 108.0(3)
N2 C2 C4 108.0(3)
C3 C2 C4 111.2(3)
N2 C2 C5 107.3(3)
C3 C2 C5 109.9(3)
C4 C2 C5 112.2(4)
C2 C3 H3A 109.5
C2 C3 H3B 109.5
H3A C3 H3B 109.5
C2 C3 H3C 109.5
H3A C3 H3C 109.5
H3B C3 H3C 109.5
C2 C4 H4A 109.5
C2 C4 H4B 109.5
H4A C4 H4B 109.5
C2 C4 H4C 109.5
H4A C4 H4C 109.5
H4B C4 H4C 109.5
C2 C5 H5A 109.5
C2 C5 H5B 109.5
H5A C5 H5B 109.5
C2 C5 H5C 109.5
H5A C5 H5C 109.5
H5B C5 H5C 109.5
O2 C6 W1 173.6(3)
C12 C8 C9 109.0(3)
C12 C8 C13 126.3(4)
C9 C8 C13 124.6(4)
C12 C8 W1 73.4(2)
C9 C8 W1 72.42(19)
C13 C8 W1 123.7(3)
C8 C9 C10 107.1(3)
C8 C9 C14 126.9(5)
C10 C9 C14 125.8(5)
C8 C9 W1 72.48(18)
C10 C9 W1 72.8(2)
C14 C9 W1 124.3(3)
C11 C10 C9 106.9(3)
C11 C10 C15 126.9(7)
C9 C10 C15 126.1(7)
C11 C10 W1 73.2(2)
C9 C10 W1 71.5(2)
C15 C10 W1 124.3(3)
C12 C11 C10 108.7(4)
C12 C11 C16 126.0(6)
C10 C11 C16 125.2(6)
C12 C11 W1 72.3(2)
C10 C11 W1 71.5(2)
C16 C11 W1 124.7(3)
C11 C12 C8 108.4(4)
C11 C12 C17 128.1(5)
C8 C12 C17 123.4(5)
C11 C12 W1 73.7(2)
C8 C12 W1 71.72(19)
C17 C12 W1 123.4(3)
C8 C13 H13A 109.5
C8 C13 H13B 109.5
C8 C13 H13C 109.5
C9 C14 H14A 109.5
C9 C14 H14B 109.5
C9 C14 H14C 109.5
C10 C15 H15A 109.5
C10 C15 H15B 109.5
C10 C15 H15C 109.5
C11 C16 H16A 109.5
C11 C16 H16B 109.5
C11 C16 H16C 109.5
C12 C17 H17A 109.5
C12 C17 H17B 109.5
C12 C17 H17C 109.5
O1 N1 W1 175.8(3)
C1 N2 C2 162.5(3)
N1 W1 C6 95.46(15)
N1 W1 C1 95.22(12)
C6 W1 C1 91.25(15)
N1 W1 C9 99.43(12)
C6 W1 C9 120.98(16)
C1 W1 C9 142.68(14)
N1 W1 C8 125.59(13)
C6 W1 C8 92.46(13)
C1 W1 C8 138.37(12)
C9 W1 C8 35.10(13)
N1 W1 C10 105.22(16)
C6 W1 C10 150.49(14)
C1 W1 C10 107.25(17)
C9 W1 C10 35.67(17)
C8 W1 C10 58.42(13)
N1 W1 C12 157.87(12)
C6 W1 C12 95.81(15)
C1 W1 C12 103.50(12)
C9 W1 C12 58.46(12)
C8 W1 C12 34.88(13)
C10 W1 C12 58.13(15)
N1 W1 C11 137.57(18)
C6 W1 C11 126.83(19)
C1 W1 C11 87.93(13)
C9 W1 C11 58.50(15)
C8 W1 C11 57.46(13)
C10 W1 C11 35.22(18)
C12 W1 C11 34.05(16)

loop_
_geom_bond_atom_site_label_1
_geom_bond_atom_site_label_2
_geom_bond_distance
C1 N2 1.164(4)
C1 W1 2.031(3)
C2 N2 1.455(4)
C2 C3 1.508(5)
C2 C4 1.515(5)
C2 C5 1.525(5)
C3 H3A 0.9800
C3 H3B 0.9800
C3 H3C 0.9800
C4 H4A 0.9800
C4 H4B 0.9800
C4 H4C 0.9800
C5 H5A 0.9800
C5 H5B 0.9800
C5 H5C 0.9800
C6 O2 1.180(4)
C6 W1 1.893(3)
C8 C12 1.398(5)
C8 C9 1.400(5)
C8 C13 1.506(5)
C8 W1 2.321(3)
C9 C10 1.427(7)
C9 C14 1.503(6)
C9 W1 2.320(3)
C10 C11 1.421(7)
C10 C15 1.499(6)
C10 W1 2.338(4)
C11 C12 1.377(7)
C11 C16 1.506(6)
C11 W1 2.360(4)
C12 C17 1.514(6)
C12 W1 2.342(4)
C13 H13A 0.9800
C13 H13B 0.9800
C13 H13C 0.9800
C14 H14A 0.9800
C14 H14B 0.9800
C14 H14C 0.9800
C15 H15A 0.9800
C15 H15B 0.9800
C15 H15C 0.9800
C16 H16A 0.9800
C16 H16B 0.9800
C16 H16C 0.9800
C17 H17A 0.9800
C17 H17B 0.9800
C17 H17C 0.9800
N1 O1 1.197(4)
N1 W1 1.839(3)

loop_
_geom_torsion_atom_site_label_1
_geom_torsion_atom_site_label_2
_geom_torsion_atom_site_label_3
_geom_torsion_atom_site_label_4
_geom_torsion
C12 C8 C9 C10 0.3(4)
C13 C8 C9 C10 -175.6(3)
W1 C8 C9 C10 65.1(2)
C12 C8 C9 C14 175.1(4)
C13 C8 C9 C14 -0.8(6)
W1 C8 C9 C14 -120.1(4)
C12 C8 C9 W1 -64.8(2)
C13 C8 C9 W1 119.3(4)
C8 C9 C10 C11 0.4(4)
C14 C9 C10 C11 -174.5(4)
W1 C9 C10 C11 65.2(2)
C8 C9 C10 C15 175.7(4)
C14 C9 C10 C15 0.8(6)
W1 C9 C10 C15 -119.5(4)
C8 C9 C10 W1 -64.9(2)
C14 C9 C10 W1 120.2(4)
C9 C10 C11 C12 -0.9(4)
C15 C10 C11 C12 -176.2(4)
W1 C10 C11 C12 63.1(3)
C9 C10 C11 C16 176.0(4)
C15 C10 C11 C16 0.7(6)
W1 C10 C11 C16 -120.0(4)
C9 C10 C11 W1 -64.1(2)
C15 C10 C11 W1 120.7(4)
C10 C11 C12 C8 1.1(4)
C16 C11 C12 C8 -175.7(4)
W1 C11 C12 C8 63.8(2)
C10 C11 C12 C17 177.3(4)
C16 C11 C12 C17 0.5(7)
W1 C11 C12 C17 -120.0(4)
C10 C11 C12 W1 -62.7(3)
C16 C11 C12 W1 120.5(4)
C9 C8 C12 C11 -0.9(4)
C13 C8 C12 C11 174.9(4)
W1 C8 C12 C11 -65.1(3)
C9 C8 C12 C17 -177.3(4)
C13 C8 C12 C17 -1.5(6)
W1 C8 C12 C17 118.5(4)
C9 C8 C12 W1 64.2(2)
C13 C8 C12 W1 -120.0(4)
W1 C1 N2 C2 -101(5)
C3 C2 N2 C1 127.0(10)
C4 C2 N2 C1 -112.7(10)
C5 C2 N2 C1 8.5(12)
O1 N1 W1 C6 -130(4)
O1 N1 W1 C1 138(4)
O1 N1 W1 C9 -8(4)
O1 N1 W1 C8 -33(4)
O1 N1 W1 C10 28(4)
O1 N1 W1 C12 -10(4)
O1 N1 W1 C11 45(4)
O2 C6 W1 N1 144(4)
O2 C6 W1 C1 -121(4)
O2 C6 W1 C9 39(4)
O2 C6 W1 C8 18(4)
O2 C6 W1 C10 9(4)
O2 C6 W1 C12 -17(4)
O2 C6 W1 C11 -33(4)
N2 C1 W1 N1 -139(5)
N2 C1 W1 C6 125(5)
N2 C1 W1 C9 -26(5)
N2 C1 W1 C8 30(5)
N2 C1 W1 C10 -31(5)
N2 C1 W1 C12 29(5)
N2 C1 W1 C11 -1(5)
C8 C9 W1 N1 -142.2(2)
C10 C9 W1 N1 103.0(3)
C14 C9 W1 N1 -19.1(5)
C8 C9 W1 C6 -39.9(3)
C10 C9 W1 C6 -154.7(3)
C14 C9 W1 C6 83.2(5)
C8 C9 W1 C1 106.1(3)
C10 C9 W1 C1 -8.7(3)
C14 C9 W1 C1 -130.8(5)
C10 C9 W1 C8 -114.8(3)
C14 C9 W1 C8 123.1(6)
C8 C9 W1 C10 114.8(3)
C14 C9 W1 C10 -122.1(6)
C8 C9 W1 C12 36.8(2)
C10 C9 W1 C12 -78.0(3)
C14 C9 W1 C12 159.9(6)
C8 C9 W1 C11 77.0(3)
C10 C9 W1 C11 -37.9(3)
C14 C9 W1 C11 -159.9(6)
C12 C8 W1 N1 164.9(2)
C9 C8 W1 N1 48.1(3)
C13 C8 W1 N1 -72.2(4)
C12 C8 W1 C6 -96.6(3)
C9 C8 W1 C6 146.6(3)
C13 C8 W1 C6 26.3(4)
C12 C8 W1 C1 -2.0(3)
C9 C8 W1 C1 -118.8(3)
C13 C8 W1 C1 121.0(4)
C12 C8 W1 C9 116.8(3)
C13 C8 W1 C9 -120.3(5)
C12 C8 W1 C10 78.4(3)
C9 C8 W1 C10 -38.4(3)
C13 C8 W1 C10 -158.7(5)
C9 C8 W1 C12 -116.8(3)
C13 C8 W1 C12 122.9(5)
C12 C8 W1 C11 36.5(3)
C9 C8 W1 C11 -80.2(3)
C13 C8 W1 C11 159.5(5)
C11 C10 W1 N1 160.2(2)
C9 C10 W1 N1 -85.0(2)
C15 C10 W1 N1 36.6(7)
C11 C10 W1 C6 -66.9(5)
C9 C10 W1 C6 48.0(5)
C15 C10 W1 C6 169.5(7)
C11 C10 W1 C1 59.6(3)
C9 C10 W1 C1 174.5(2)
C15 C10 W1 C1 -63.9(7)
C11 C10 W1 C9 -114.8(3)
C15 C10 W1 C9 121.6(8)
C11 C10 W1 C8 -77.1(3)
C9 C10 W1 C8 37.8(2)
C15 C10 W1 C8 159.4(8)
C11 C10 W1 C12 -35.8(2)
C9 C10 W1 C12 79.0(2)
C15 C10 W1 C12 -159.4(8)
C9 C10 W1 C11 114.8(3)
C15 C10 W1 C11 -123.6(8)
C11 C12 W1 N1 82.0(5)
C8 C12 W1 N1 -34.3(5)
C17 C12 W1 N1 -152.8(5)
C11 C12 W1 C6 -157.8(3)
C8 C12 W1 C6 85.9(2)
C17 C12 W1 C6 -32.5(5)
C11 C12 W1 C1 -65.1(3)
C8 C12 W1 C1 178.6(2)
C17 C12 W1 C1 60.2(5)
C11 C12 W1 C9 79.2(3)
C8 C12 W1 C9 -37.0(2)
C17 C12 W1 C9 -155.5(5)
C11 C12 W1 C8 116.3(3)
C17 C12 W1 C8 -118.5(6)
C11 C12 W1 C10 37.1(3)
C8 C12 W1 C10 -79.2(3)
C17 C12 W1 C10 162.3(5)
C8 C12 W1 C11 -116.3(3)
C17 C12 W1 C11 125.2(6)
C12 C11 W1 N1 -146.4(2)
C10 C11 W1 N1 -29.0(3)
C16 C11 W1 N1 91.6(7)
C12 C11 W1 C6 28.1(3)
C10 C11 W1 C6 145.5(3)
C16 C11 W1 C6 -93.9(6)
C12 C11 W1 C1 118.1(3)
C10 C11 W1 C1 -124.5(3)
C16 C11 W1 C1 -3.9(6)
C12 C11 W1 C9 -79.1(2)
C10 C11 W1 C9 38.4(2)
C16 C11 W1 C9 158.9(7)
C12 C11 W1 C8 -37.5(2)
C10 C11 W1 C8 80.0(3)
C16 C11 W1 C8 -159.4(7)
C12 C11 W1 C10 -117.5(3)
C16 C11 W1 C10 120.6(7)
C10 C11 W1 C12 117.5(3)
C16 C11 W1 C12 -122.0(8)
